data_4512340
loop_
_publ_author_name
'Shi, Chao'
'Wei, Bin'
'Zhang, Wen'

_publ_section_title
;
 Toward Understanding the Origin of Structural Phase Transition in
 Guanidinium Pyridinium 1,5-Naphthalenedisulfonate
;
_journal_issue 12
_journal_name_full 'Crystal Growth &amp; Design'
_journal_page_first 6570
_journal_paper_doi 10.1021/cg5014895
_journal_volume 14
_journal_year 2014
_chemical_formula_moiety 'C10 H6 O6 S2, C5 H6 N, C H6 N3 '
_chemical_formula_sum 'C16 H18 N4 O6 S2'
_chemical_formula_weight 426.46
_chemical_name_systematic
; 
 ? 
;
_space_group_IT_number 2
_symmetry_cell_setting triclinic
_symmetry_space_group_name_Hall '-P 1'
_symmetry_space_group_name_H-M 'P -1'
_atom_sites_solution_hydrogens geom
_atom_sites_solution_primary direct
_atom_sites_solution_secondary difmap
_audit_creation_method SHELXL-97
_cell_angle_alpha 92.179(9)
_cell_angle_beta 99.398(16)
_cell_angle_gamma 90.530(13)
_cell_formula_units_Z 2
_cell_length_a 7.982(6)
_cell_length_b 8.142(6)
_cell_length_c 14.067(12)
_cell_measurement_reflns_used 4132
_cell_measurement_temperature 178(2)
_cell_measurement_theta_max 27.44
_cell_measurement_theta_min 2.50
_cell_volume 901.2(12)
_computing_cell_refinement 'CrystalClear (Rigaku Inc., 2008)'
_computing_data_collection 'CrystalClear (Rigaku Inc., 2008)'
_computing_data_reduction 'CrystalClear (Rigaku Inc., 2008)'
_computing_molecular_graphics 'DIAMOND (Brandenburg & Putz, 2005)'
_computing_publication_material 'SHELXL-97 (Sheldrick, 2008)'
_computing_structure_refinement 'SHELXL-97 (Sheldrick, 1997)'
_computing_structure_solution 'SHELXS-97 (Sheldrick, 1990)'
_diffrn_ambient_temperature 178(2)
_diffrn_measured_fraction_theta_full 0.985
_diffrn_measured_fraction_theta_max 0.985
_diffrn_measurement_device_type 'Rigaku, SCXmini'
_diffrn_measurement_method '\w scans'
_diffrn_radiation_monochromator graphite
_diffrn_radiation_source 'fine-focus sealed tube'
_diffrn_radiation_type MoK\a
_diffrn_radiation_wavelength 0.71073
_diffrn_reflns_av_R_equivalents 0.0479
_diffrn_reflns_av_sigmaI/netI 0.0725
_diffrn_reflns_limit_h_max 10
_diffrn_reflns_limit_h_min -10
_diffrn_reflns_limit_k_max 10
_diffrn_reflns_limit_k_min -10
_diffrn_reflns_limit_l_max 18
_diffrn_reflns_limit_l_min -18
_diffrn_reflns_number 9677
_diffrn_reflns_theta_full 27.44
_diffrn_reflns_theta_max 27.44
_diffrn_reflns_theta_min 2.50
_diffrn_standards_decay_% 0
_diffrn_standards_interval_count 180
_diffrn_standards_interval_time 9
_diffrn_standards_number 3
_exptl_absorpt_coefficient_mu 0.340
_exptl_absorpt_correction_T_max 0.910
_exptl_absorpt_correction_T_min 0.892
_exptl_absorpt_correction_type multi-scan
_exptl_absorpt_process_details 'CrystalClear (Rigaku Inc., 2008)'
_exptl_crystal_colour colourless
_exptl_crystal_density_diffrn 1.572
_exptl_crystal_density_method 'not measured'
_exptl_crystal_description block
_exptl_crystal_F_000 444
_exptl_crystal_size_max 0.34
_exptl_crystal_size_mid 0.30
_exptl_crystal_size_min 0.28
_refine_diff_density_max 0.379
_refine_diff_density_min -0.497
_refine_diff_density_rms 0.076
_refine_ls_extinction_method none
_refine_ls_goodness_of_fit_ref 0.954
_refine_ls_hydrogen_treatment mixed
_refine_ls_matrix_type full
_refine_ls_number_parameters 253
_refine_ls_number_reflns 4069
_refine_ls_number_restraints 0
_refine_ls_restrained_S_all 0.954
_refine_ls_R_factor_all 0.0641
_refine_ls_R_factor_gt 0.0461
_refine_ls_shift/su_max 0.000
_refine_ls_shift/su_mean 0.000
_refine_ls_structure_factor_coef Fsqd
_refine_ls_weighting_details 'calc w=1/[\s^2^(Fo^2^)+(0.0529P)^2^+0.0000P] where P=(Fo^2^+2Fc^2^)/3'
_refine_ls_weighting_scheme calc
_refine_ls_wR_factor_gt 0.1045
_refine_ls_wR_factor_ref 0.1129
_reflns_number_gt 2898
_reflns_number_total 4132
_reflns_threshold_expression >2sigma(I)
_cod_data_source_file cg5014895_si_003.cif
_cod_data_source_block 5-178K
_cod_depositor_comments 'Adding full bibliography for 4512336--4512373.cif.'
_cod_database_code 4512340

loop_
_symmetry_equiv_pos_as_xyz
'x, y, z'
'-x, -y, -z'

loop_
_atom_site_label
_atom_site_type_symbol
_atom_site_fract_x
_atom_site_fract_y
_atom_site_fract_z
_atom_site_U_iso_or_equiv
_atom_site_adp_type
_atom_site_occupancy
_atom_site_symmetry_multiplicity
_atom_site_calc_flag
_atom_site_refinement_flags
C1 C 0.1778(3) 0.7810(3) 0.34856(19) 0.0318(6) Uani 1 1 d .
H1B H 0.2155 0.7382 0.4085 0.038 Uiso 1 1 calc R
C2 C 0.2081(3) 0.7007(3) 0.2658(2) 0.0341(6) Uani 1 1 d .
H2C H 0.2702 0.6044 0.2692 0.041 Uiso 1 1 calc R
C3 C 0.1467(4) 0.7627(3) 0.17843(19) 0.0365(7) Uani 1 1 d .
H3C H 0.1659 0.7082 0.1220 0.044 Uiso 1 1 calc R
C4 C 0.0559(4) 0.9065(3) 0.1738(2) 0.0374(7) Uani 1 1 d .
H4D H 0.0118 0.9486 0.1145 0.045 Uiso 1 1 calc R
C5 C 0.0317(3) 0.9860(3) 0.2574(2) 0.0342(6) Uani 1 1 d .
H5B H -0.0271 1.0842 0.2557 0.041 Uiso 1 1 calc R
C6 C 0.4029(3) 0.1275(3) 0.09086(16) 0.0200(5) Uani 1 1 d .
C7 C 0.4651(3) 0.0528(3) 0.17457(16) 0.0239(5) Uani 1 1 d .
H7A H 0.4359 0.0918 0.2326 0.029 Uiso 1 1 calc R
C8 C 0.5730(3) -0.0829(3) 0.17351(17) 0.0266(5) Uani 1 1 d .
H8A H 0.6147 -0.1326 0.2309 0.032 Uiso 1 1 calc R
C9 C 0.3828(3) 0.1423(3) -0.08871(17) 0.0236(5) Uani 1 1 d .
H9A H 0.3112 0.2318 -0.0892 0.028 Uiso 1 1 calc R
C10 C 0.4450(3) 0.0690(3) -0.00016(16) 0.0202(5) Uani 1 1 d .
C11 C 0.6139(3) 0.7990(3) 0.52024(15) 0.0194(5) Uani 1 1 d .
C12 C 0.5124(3) 0.7205(3) 0.57468(17) 0.0234(5) Uani 1 1 d .
H12A H 0.5394 0.6156 0.5957 0.028 Uiso 1 1 calc R
C13 C 0.6328(3) 1.2014(3) 0.40106(17) 0.0254(5) Uani 1 1 d .
H13A H 0.7028 1.2570 0.3659 0.030 Uiso 1 1 calc R
C14 C 0.6721(3) 1.0468(3) 0.42817(16) 0.0211(5) Uani 1 1 d .
H14A H 0.7653 0.9960 0.4085 0.025 Uiso 1 1 calc R
C15 C 0.5730(3) 0.9604(3) 0.48630(15) 0.0172(5) Uani 1 1 d .
C16 C 0.7984(3) 0.4316(3) 0.19269(16) 0.0205(5) Uani 1 1 d .
N1 N 0.0929(3) 0.9222(3) 0.34147(16) 0.0329(5) Uani 1 1 d .
H1A H 0.0772 0.9740 0.3936 0.040 Uiso 1 1 calc R
N2 N 0.9306(2) 0.4100(2) 0.26071(14) 0.0260(5) Uani 1 1 d .
H2A H 0.9268 0.4417 0.3193 0.031 Uiso 1 1 calc R
H2B H 1.0204 0.3643 0.2463 0.031 Uiso 1 1 calc R
N3 N 0.8018(3) 0.3779(3) 0.10228(14) 0.0300(5) Uani 1 1 d .
H3A H 0.8902 0.3291 0.0882 0.036 Uiso 1 1 calc R
H3B H 0.7157 0.3920 0.0581 0.036 Uiso 1 1 calc R
N4 N 0.6593(2) 0.5021(2) 0.21438(14) 0.0251(5) Uani 1 1 d .
H4A H 0.6549 0.5340 0.2729 0.030 Uiso 1 1 calc R
H4B H 0.5735 0.5159 0.1699 0.030 Uiso 1 1 calc R
O1 O 0.7796(2) 0.6674(2) 0.39225(11) 0.0299(4) Uani 1 1 d .
O2 O 0.9414(2) 0.81722(19) 0.52972(12) 0.0250(4) Uani 1 1 d .
O3 O 0.8150(2) 0.5511(2) 0.55141(12) 0.0296(4) Uani 1 1 d .
O4 O 0.3605(2) 0.44059(19) 0.06712(12) 0.0254(4) Uani 1 1 d .
O5 O 0.1090(2) 0.2627(2) 0.03399(12) 0.0291(4) Uani 1 1 d .
O6 O 0.2483(2) 0.3183(2) 0.19878(11) 0.0270(4) Uani 1 1 d .
S1 S 0.26878(7) 0.30025(7) 0.09784(4) 0.02120(16) Uani 1 1 d .
S2 S 0.80243(7) 0.69832(7) 0.49686(4) 0.02046(15) Uani 1 1 d .

loop_
_atom_site_aniso_label
_atom_site_aniso_U_11
_atom_site_aniso_U_22
_atom_site_aniso_U_33
_atom_site_aniso_U_23
_atom_site_aniso_U_13
_atom_site_aniso_U_12
C1 0.0319(15) 0.0331(15) 0.0296(14) -0.0003(11) 0.0029(12) -0.0016(12)
C2 0.0335(15) 0.0238(14) 0.0449(17) -0.0059(12) 0.0077(13) 0.0042(11)
C3 0.0413(17) 0.0428(17) 0.0271(14) -0.0102(12) 0.0130(13) -0.0015(13)
C4 0.0408(17) 0.0415(17) 0.0299(15) 0.0077(12) 0.0051(13) -0.0063(13)
C5 0.0266(14) 0.0252(14) 0.0495(18) -0.0029(12) 0.0030(13) 0.0039(11)
C6 0.0172(11) 0.0213(12) 0.0218(12) -0.0052(9) 0.0057(9) 0.0030(9)
C7 0.0250(13) 0.0282(13) 0.0194(12) -0.0049(10) 0.0077(10) 0.0046(10)
C8 0.0304(14) 0.0304(14) 0.0198(12) 0.0030(10) 0.0058(10) 0.0081(11)
C9 0.0241(13) 0.0229(12) 0.0245(12) 0.0004(10) 0.0057(10) 0.0088(10)
C10 0.0187(12) 0.0220(13) 0.0200(12) -0.0030(9) 0.0047(9) 0.0022(9)
C11 0.0190(12) 0.0212(12) 0.0172(11) -0.0009(9) 0.0013(9) 0.0036(9)
C12 0.0235(13) 0.0226(12) 0.0245(12) 0.0046(9) 0.0045(10) 0.0022(10)
C13 0.0224(13) 0.0310(14) 0.0246(13) 0.0055(10) 0.0088(10) -0.0004(10)
C14 0.0185(12) 0.0267(13) 0.0190(11) -0.0006(9) 0.0056(9) 0.0036(9)
C15 0.0163(11) 0.0209(11) 0.0143(10) -0.0030(8) 0.0027(9) -0.0012(9)
C16 0.0219(12) 0.0197(12) 0.0205(12) 0.0019(9) 0.0051(10) -0.0004(9)
N1 0.0263(12) 0.0402(13) 0.0322(12) -0.0166(10) 0.0086(10) -0.0001(10)
N2 0.0216(11) 0.0371(12) 0.0199(10) 0.0006(9) 0.0048(8) 0.0052(9)
N3 0.0251(11) 0.0431(13) 0.0206(11) -0.0051(9) 0.0011(9) 0.0107(10)
N4 0.0231(11) 0.0313(12) 0.0207(10) -0.0037(8) 0.0037(8) 0.0059(9)
O1 0.0331(10) 0.0371(10) 0.0190(9) -0.0105(7) 0.0050(7) 0.0075(8)
O2 0.0176(8) 0.0258(9) 0.0305(9) -0.0085(7) 0.0034(7) 0.0020(7)
O3 0.0308(10) 0.0234(9) 0.0351(10) 0.0027(8) 0.0060(8) 0.0092(7)
O4 0.0274(9) 0.0230(9) 0.0258(9) 0.0001(7) 0.0044(7) 0.0036(7)
O5 0.0189(9) 0.0377(10) 0.0296(10) -0.0106(8) 0.0031(7) 0.0058(7)
O6 0.0309(10) 0.0302(10) 0.0213(9) -0.0051(7) 0.0095(7) 0.0101(7)
S1 0.0199(3) 0.0234(3) 0.0205(3) -0.0050(2) 0.0049(2) 0.0056(2)
S2 0.0199(3) 0.0213(3) 0.0201(3) -0.0043(2) 0.0040(2) 0.0051(2)

loop_
_atom_type_symbol
_atom_type_description
_atom_type_scat_dispersion_real
_atom_type_scat_dispersion_imag
_atom_type_scat_source
C C 0.0033 0.0016 'International Tables Vol C Tables 4.2.6.8 and 6.1.1.4'
H H 0.0000 0.0000 'International Tables Vol C Tables 4.2.6.8 and 6.1.1.4'
N N 0.0061 0.0033 'International Tables Vol C Tables 4.2.6.8 and 6.1.1.4'
O O 0.0106 0.0060 'International Tables Vol C Tables 4.2.6.8 and 6.1.1.4'
S S 0.1246 0.1234 'International Tables Vol C Tables 4.2.6.8 and 6.1.1.4'

loop_
_geom_angle_atom_site_label_1
_geom_angle_atom_site_label_2
_geom_angle_atom_site_label_3
_geom_angle
_geom_angle_site_symmetry_1
_geom_angle_site_symmetry_3
N1 C1 C2 118.8(2) . .
N1 C1 H1B 120.6 . .
C2 C1 H1B 120.6 . .
C3 C2 C1 119.7(3) . .
C3 C2 H2C 120.2 . .
C1 C2 H2C 120.2 . .
C2 C3 C4 119.9(2) . .
C2 C3 H3C 120.0 . .
C4 C3 H3C 120.0 . .
C5 C4 C3 119.1(3) . .
C5 C4 H4D 120.5 . .
C3 C4 H4D 120.5 . .
N1 C5 C4 119.5(3) . .
N1 C5 H5B 120.2 . .
C4 C5 H5B 120.2 . .
C7 C6 C10 121.0(2) . .
C7 C6 S1 118.01(17) . .
C10 C6 S1 120.97(17) . .
C6 C7 C8 120.5(2) . .
C6 C7 H7A 119.8 . .
C8 C7 H7A 119.8 . .
C9 C8 C7 120.6(2) 2_655 .
C9 C8 H8A 119.7 2_655 .
C7 C8 H8A 119.7 . .
C8 C9 C10 120.8(2) 2_655 .
C8 C9 H9A 119.6 2_655 .
C10 C9 H9A 119.6 . .
C9 C10 C10 119.4(3) . 2_655
C9 C10 C6 122.9(2) . .
C10 C10 C6 117.7(3) 2_655 .
C12 C11 C15 120.7(2) . .
C12 C11 S2 118.17(18) . .
C15 C11 S2 121.12(17) . .
C11 C12 C13 120.1(2) . 2_676
C11 C12 H12A 119.9 . .
C13 C12 H12A 119.9 2_676 .
C14 C13 C12 121.1(2) . 2_676
C14 C13 H13A 119.4 . .
C12 C13 H13A 119.4 2_676 .
C13 C14 C15 121.2(2) . .
C13 C14 H14A 119.4 . .
C15 C14 H14A 119.4 . .
C14 C15 C15 118.5(3) . 2_676
C14 C15 C11 123.1(2) . .
C15 C15 C11 118.4(2) 2_676 .
N2 C16 N4 120.3(2) . .
N2 C16 N3 120.1(2) . .
N4 C16 N3 119.5(2) . .
C5 N1 C1 123.0(2) . .
C5 N1 H1A 118.5 . .
C1 N1 H1A 118.5 . .
C16 N2 H2A 120.0 . .
C16 N2 H2B 120.0 . .
H2A N2 H2B 120.0 . .
C16 N3 H3A 120.0 . .
C16 N3 H3B 120.0 . .
H3A N3 H3B 120.0 . .
C16 N4 H4A 120.0 . .
C16 N4 H4B 120.0 . .
H4A N4 H4B 120.0 . .
O5 S1 O6 112.64(11) . .
O5 S1 O4 112.79(11) . .
O6 S1 O4 112.10(10) . .
O5 S1 C6 107.27(11) . .
O6 S1 C6 105.59(10) . .
O4 S1 C6 105.83(11) . .
O3 S2 O1 114.01(11) . .
O3 S2 O2 113.24(11) . .
O1 S2 O2 111.33(10) . .
O3 S2 C11 106.27(11) . .
O1 S2 C11 105.94(10) . .
O2 S2 C11 105.23(11) . .

loop_
_geom_bond_atom_site_label_1
_geom_bond_atom_site_label_2
_geom_bond_distance
_geom_bond_site_symmetry_2
C1 N1 1.339(3) .
C1 C2 1.370(4) .
C1 H1B 0.9300 .
C2 C3 1.365(4) .
C2 H2C 0.9300 .
C3 C4 1.381(4) .
C3 H3C 0.9300 .
C4 C5 1.363(4) .
C4 H4D 0.9300 .
C5 N1 1.330(4) .
C5 H5B 0.9300 .
C6 C7 1.368(3) .
C6 C10 1.441(3) .
C6 S1 1.785(2) .
C7 C8 1.408(3) .
C7 H7A 0.9300 .
C8 C9 1.370(3) 2_655
C8 H8A 0.9300 .
C9 C8 1.370(3) 2_655
C9 C10 1.419(3) .
C9 H9A 0.9300 .
C10 C10 1.432(4) 2_655
C11 C12 1.372(3) .
C11 C15 1.438(3) .
C11 S2 1.791(3) .
C12 C13 1.411(3) 2_676
C12 H12A 0.9300 .
C13 C14 1.354(3) .
C13 C12 1.411(3) 2_676
C13 H13A 0.9300 .
C14 C15 1.426(3) .
C14 H14A 0.9300 .
C15 C15 1.436(4) 2_676
C16 N2 1.322(3) .
C16 N4 1.329(3) .
C16 N3 1.334(3) .
N1 H1A 0.8600 .
N2 H2A 0.8600 .
N2 H2B 0.8600 .
N3 H3A 0.8600 .
N3 H3B 0.8600 .
N4 H4A 0.8600 .
N4 H4B 0.8600 .
O1 S2 1.465(2) .
O2 S2 1.4698(18) .
O3 S2 1.4432(19) .
O4 S1 1.4676(19) .
O5 S1 1.4576(19) .
O6 S1 1.458(2) .

loop_
_geom_hbond_atom_site_label_D
_geom_hbond_atom_site_label_H
_geom_hbond_atom_site_label_A
_geom_hbond_distance_DH
_geom_hbond_distance_HA
_geom_hbond_distance_DA
_geom_hbond_angle_DHA
_geom_hbond_site_symmetry_A
N1 H1A O2 0.86 2.00 2.782(3) 151.1 2_676
N3 H3B O4 0.86 2.28 2.973(3) 138.2 2_665
N3 H3A S1 0.86 3.01 3.796(4) 152.2 1_655
N3 H3A O5 0.86 2.08 2.925(3) 165.7 1_655
N2 H2B O6 0.86 2.07 2.908(3) 164.1 1_655
N2 H2A O3 0.86 2.51 3.063(3) 122.4 2_766
N4 H4B S1 0.86 3.00 3.624(3) 131.0 .
N4 H4B O4 0.86 2.11 2.918(3) 155.5 .
N4 H4A O1 0.86 2.07 2.816(3) 144.7 .
N2 H2A O1 0.86 2.47 3.122(3) 133.2 .
